data_7055324
loop_
_publ_author_name
'Suzuki, Ryota'
'Tada, Reiki'
'Hosoda, Takumi'
'Miura, Youhei'
'Yoshioka, Naoki'

_publ_section_title
;
 Synthesis of ester-substituted dihydroacridine derivatives and their
 spectroscopic properties
;
_journal_name_full 'New J. Chem.'
_journal_paper_doi 10.1039/C5NJ02839F
_journal_year 2016
_chemical_formula_sum 'C41 H31 N O4'
_chemical_formula_weight 601.67
_chemical_name_systematic 2,7-Bis(4-methoxycarbonylphenyl)-9,9-diphenyl-9,10-dihydroacridine)
_space_group_crystal_system monoclinic
_space_group_IT_number 14
_space_group_name_Hall '-P 2yn'
_space_group_name_H-M_alt 'P 1 21/n 1'
_symmetry_space_group_name_Hall '-P 2yn'
_symmetry_space_group_name_H-M 'P 1 21/n 1'
_atom_sites_solution_hydrogens geom
_audit_creation_method 'APEX2 V 2014.11-0(Bruker AXS)'
_audit_update_record
;
2015-12-26 deposited with the CCDC.
2016-01-19 downloaded from the CCDC.
;
_cell_angle_alpha 90
_cell_angle_beta 92.6687(18)
_cell_angle_gamma 90
_cell_formula_units_Z 4
_cell_length_a 12.2394(7)
_cell_length_b 18.8894(11)
_cell_length_c 13.5842(8)
_cell_measurement_reflns_used 9123
_cell_measurement_temperature 296.(2)
_cell_measurement_theta_max 23.8381
_cell_measurement_theta_min 2.2936
_cell_volume 3137.2(3)
_computing_cell_refinement 'SAINT V8.34A (Bruker AXS Inc., 2013)'
_computing_data_collection 'Bruker Instrument Service V3.0.28(Bruker AXS Inc., 2013)'
_computing_data_reduction 'SAINT V8.34A (Bruker AXS Inc., 2013)'
_computing_molecular_graphics 'XSHELL V 6.3.1 (Bruker AXS Inc., 2014)'
_computing_publication_material 'APEX2 V 2014.11-0(Bruker AXS)'
_computing_structure_refinement 'APEX2 V 2014.11-0(Bruker AXS)'
_computing_structure_solution 'APEX2 V 2014.11-0(Bruker AXS)'
_diffrn_ambient_temperature 296.(2)
_diffrn_detector_area_resol_mean 10.4167
_diffrn_measured_fraction_theta_full 0.987
_diffrn_measured_fraction_theta_max 0.987
_diffrn_measurement_device_type 'Bruker D8 goniometer'
_diffrn_measurement_method 'phi and omega scans'
_diffrn_radiation_monochromator 'multilayered conforcal mirror'
_diffrn_radiation_type 'Mo K\a'
_diffrn_radiation_wavelength 0.71073
_diffrn_reflns_av_R_equivalents 0.0324
_diffrn_reflns_av_unetI/netI 0.0310
_diffrn_reflns_limit_h_max 14
_diffrn_reflns_limit_h_min -14
_diffrn_reflns_limit_k_max 22
_diffrn_reflns_limit_k_min -20
_diffrn_reflns_limit_l_max 16
_diffrn_reflns_limit_l_min -16
_diffrn_reflns_number 29202
_diffrn_reflns_theta_full 25.69
_diffrn_reflns_theta_max 25.69
_diffrn_reflns_theta_min 2.19
_diffrn_source 'micro focus sealed tube'
_diffrn_source_type 'INCOATEC I\mS'
_exptl_absorpt_coefficient_mu 0.082
_exptl_absorpt_correction_T_max 0.97
_exptl_absorpt_correction_T_min 0.90
_exptl_absorpt_correction_type multi-scan
_exptl_absorpt_process_details 'SADABS V2014/5 (Bruker AXS Inc.)'
_exptl_crystal_colour 'pale yellow'
_exptl_crystal_density_diffrn 1.274
_exptl_crystal_density_method 'not measured'
_exptl_crystal_description prism
_exptl_crystal_F_000 1264
_exptl_crystal_preparation Luminescent
_exptl_crystal_recrystallization_method 'Re-crystallisation from solvent: CH2Cl2/n-hexane'
_exptl_crystal_size_max 0.677
_exptl_crystal_size_mid 0.621
_exptl_crystal_size_min 0.370
_refine_diff_density_max 0.214
_refine_diff_density_min -0.203
_refine_ls_extinction_method none
_refine_ls_goodness_of_fit_ref 1.035
_refine_ls_hydrogen_treatment constr
_refine_ls_matrix_type full
_refine_ls_number_parameters 417
_refine_ls_number_reflns 5890
_refine_ls_number_restraints 0
_refine_ls_restrained_S_all 1.035
_refine_ls_R_factor_all 0.0829
_refine_ls_R_factor_gt 0.0458
_refine_ls_shift/su_max 0.002
_refine_ls_shift/su_mean 0.000
_refine_ls_structure_factor_coef Fsqd
_refine_ls_weighting_details 'w=1/[\s^2^(Fo^2^)+(0.1000P)^2^+0.3736P] where P=(Fo^2^+2Fc^2^)/3'
_refine_ls_weighting_scheme calc
_refine_ls_wR_factor_gt 0.1350
_refine_ls_wR_factor_ref 0.1714
_reflns_number_gt 3878
_reflns_number_total 5890
_reflns_threshold_expression 'I > 2\s(I)'
_cod_data_source_file c5nj02839f2.cif
_cod_data_source_block I
_cod_database_code 7055324

loop_
_space_group_symop_operation_xyz
'x, y, z'
'-x+1/2, y+1/2, -z+1/2'
'-x, -y, -z'
'x-1/2, -y-1/2, z-1/2'

loop_
_atom_site_type_symbol
_atom_site_label
_atom_site_fract_x
_atom_site_fract_y
_atom_site_fract_z
_atom_site_U_iso_or_equiv
_atom_site_adp_type
_atom_site_calc_flag
_atom_site_refinement_flags_adp
_atom_site_refinement_flags_posn
_atom_site_occupancy
C C1 0.26303(16) 0.19799(10) 0.45663(14) 0.0448(5) Uani d . . 1
C C2 0.37235(16) 0.17952(10) 0.47286(14) 0.0469(5) Uani d . . 1
H H2 0.4266 0.2075 0.4437 0.056 Uiso calc U R 1
O O2 0.87252(11) -0.00922(8) 0.66279(12) 0.0640(4) Uani d . . 1
C C4 0.52211(17) 0.10152(10) 0.54586(14) 0.0477(5) Uani d . . 1
N N1 0.07571(14) 0.17593(9) 0.49121(13) 0.0571(5) Uani d . . 1
H H1 0.0256 0.144 0.5027 0.069 Uiso calc U R 1
C C6 0.18469(17) 0.15799(10) 0.50238(14) 0.0487(5) Uani d . . 1
C C7 0.20160(15) 0.21647(10) 0.27961(14) 0.0435(5) Uani d . . 1
C C8 0.74235(17) 0.06282(10) 0.58080(15) 0.0508(5) Uani d . . 1
C C9 0.66340(17) 0.04208(11) 0.64456(15) 0.0546(5) Uani d . . 1
H H9 0.6838 0.0141 0.7005 0.065 Uiso calc U R 1
O O1 0.93253(13) 0.06832(9) 0.55485(14) 0.0772(5) Uani d . . 1
C C11 0.85807(18) 0.04226(11) 0.59700(16) 0.0537(5) Uani d . . 1
C C12 0.40540(16) 0.12146(10) 0.53030(14) 0.0476(5) Uani d . . 1
C C13 0.55612(18) 0.06142(11) 0.62796(15) 0.0545(5) Uani d . . 1
H H13 0.5037 0.0472 0.6734 0.065 Uiso calc U R 1
C C14 0.22465(15) 0.25406(10) 0.38045(13) 0.0434(5) Uani d . . 1
C C15 0.08053(16) 0.35380(11) 0.38588(15) 0.0495(5) Uani d . . 1
H H15 0.1294 0.3841 0.3536 0.059 Uiso calc U R 1
C C16 -0.02314(16) 0.37893(11) 0.40481(15) 0.0510(5) Uani d . . 1
C C17 0.60262(18) 0.12099(12) 0.48106(16) 0.0577(6) Uani d . . 1
H H17 0.5823 0.1473 0.4235 0.069 Uiso calc U R 1
C C18 0.32381(18) 0.08144(11) 0.57227(15) 0.0558(6) Uani d . . 1
H H18 0.3436 0.0409 0.6105 0.067 Uiso calc U R 1
C C19 0.21599(18) 0.09950(11) 0.55935(16) 0.0568(6) Uani d . . 1
H H19 0.1619 0.0719 0.5895 0.068 Uiso calc U R 1
C C20 0.11573(16) 0.28590(10) 0.41236(14) 0.0467(5) Uani d . . 1
C C21 0.04376(17) 0.24300(11) 0.46229(14) 0.0493(5) Uani d . . 1
C C22 0.01252(18) 0.50732(11) 0.37149(15) 0.0556(5) Uani d . . 1
H H22 0.0876 0.4998 0.3893 0.067 Uiso calc U R 1
C C23 0.31344(15) 0.31082(10) 0.37359(15) 0.0463(5) Uani d . . 1
C C24 -0.0219(2) 0.57374(12) 0.34363(16) 0.0623(6) Uani d . . 1
H H24 0.0299 0.6111 0.3413 0.075 Uiso calc U R 1
C C25 -0.05947(17) 0.45081(12) 0.37436(15) 0.0528(5) Uani d . . 1
C C26 0.24158(18) 0.15059(12) 0.26016(16) 0.0580(6) Uani d . . 1
H H26 0.2861 0.1271 0.3092 0.07 Uiso calc U R 1
C C27 -0.05964(17) 0.26763(13) 0.48297(16) 0.0585(6) Uani d . . 1
H H27 -0.1078 0.2382 0.5175 0.07 Uiso calc U R 1
C C28 0.71001(18) 0.10293(11) 0.49903(16) 0.0584(6) Uani d . . 1
H H28 0.7632 0.1181 0.4548 0.07 Uiso calc U R 1
C C29 -0.09277(18) 0.33399(12) 0.45406(16) 0.0578(6) Uani d . . 1
H H29 -0.1642 0.3497 0.4677 0.069 Uiso calc U R 1
C C30 -0.1303(2) 0.58721(13) 0.31893(16) 0.0619(6) Uani d . . 1
C C31 0.15584(18) 0.14942(13) 0.09895(15) 0.0600(6) Uani d . . 1
H H31 0.1399 0.1265 0.0377 0.072 Uiso calc U R 1
C C32 0.21882(19) 0.11725(13) 0.17084(17) 0.0651(6) Uani d . . 1
H H32 0.2475 0.0714 0.1597 0.078 Uiso calc U R 1
C C33 0.32924(19) 0.35962(12) 0.44928(17) 0.0599(6) Uani d . . 1
H H33 0.2811 0.3595 0.5022 0.072 Uiso calc U R 1
C C34 0.1384(2) 0.24804(13) 0.20601(17) 0.0792(8) Uani d . . 1
H H34 0.1091 0.2938 0.2168 0.095 Uiso calc U R 1
C C35 0.38680(18) 0.31150(12) 0.29932(17) 0.0599(6) Uani d . . 1
H H35 0.3782 0.2787 0.2465 0.072 Uiso calc U R 1
O O4 -0.27189(18) 0.66731(11) 0.28486(16) 0.1012(7) Uani d . . 1
C C37 0.4129(2) 0.40808(13) 0.4494(2) 0.0758(8) Uani d . . 1
H H37 0.421 0.4418 0.5011 0.091 Uiso calc U R 1
C C38 -0.1637(3) 0.66026(16) 0.29279(18) 0.0747(7) Uani d . . 1
C C39 -0.16907(19) 0.46486(14) 0.34786(19) 0.0699(7) Uani d . . 1
H H39 -0.2208 0.4274 0.348 0.084 Uiso calc U R 1
C C40 -0.2034(2) 0.53177(15) 0.32155(19) 0.0745(7) Uani d . . 1
H H40 -0.2786 0.54 0.3049 0.089 Uiso calc U R 1
C C41 0.4728(2) 0.35937(14) 0.3007(2) 0.0750(7) Uani d . . 1
H H41 0.5234 0.3584 0.2498 0.09 Uiso calc U R 1
C C42 0.98175(18) -0.03599(14) 0.6803(2) 0.0711(7) Uani d . . 1
H H42A 1.0108 -0.0513 0.6177 0.107 Uiso calc U R 1
H H42B 0.9804 -0.0763 0.7257 0.107 Uiso calc U R 1
H H42C 1.0285 0.0014 0.7093 0.107 Uiso calc U R 1
O O3 -0.1026(2) 0.70765(12) 0.2798(2) 0.1233(9) Uani d . . 1
C C44 0.4848(2) 0.40775(14) 0.3748(2) 0.0788(8) Uani d . . 1
H H44 0.5428 0.4412 0.3748 0.095 Uiso calc U R 1
C C45 -0.3123(3) 0.73836(18) 0.2638(3) 0.1271(14) Uani d . . 1
H H45A -0.292 0.7696 0.3192 0.191 Uiso calc U R 1
H H45B -0.3921 0.7372 0.254 0.191 Uiso calc U R 1
H H45C -0.28 0.7562 0.2039 0.191 Uiso calc U R 1
C C46 0.1163(3) 0.21500(15) 0.11679(19) 0.0911(9) Uani d . . 1
H H46 0.0727 0.2385 0.0671 0.109 Uiso calc U R 1

loop_
_atom_site_aniso_label
_atom_site_aniso_U_11
_atom_site_aniso_U_22
_atom_site_aniso_U_33
_atom_site_aniso_U_12
_atom_site_aniso_U_13
_atom_site_aniso_U_23
C1 0.0528(12) 0.0437(11) 0.0373(10) -0.0083(9) -0.0020(9) 0.0028(8)
C2 0.0535(12) 0.0449(11) 0.0417(10) -0.0096(9) -0.0030(9) 0.0040(9)
O2 0.0525(9) 0.0671(10) 0.0722(10) -0.0022(7) 0.0019(7) 0.0176(8)
C4 0.0605(12) 0.0399(10) 0.0421(10) -0.0069(9) -0.0037(9) 0.0024(9)
N1 0.0518(10) 0.0527(11) 0.0670(12) -0.0149(8) 0.0033(9) 0.0109(9)
C6 0.0547(12) 0.0473(12) 0.0437(11) -0.0121(10) -0.0021(9) 0.0026(9)
C7 0.0428(10) 0.0443(11) 0.0431(10) -0.0044(9) 0.0005(8) 0.0067(9)
C8 0.0580(12) 0.0426(11) 0.0516(12) -0.0076(10) 0.0020(10) 0.0016(9)
C9 0.0600(13) 0.0556(13) 0.0481(11) 0.0008(10) 0.0028(10) 0.0131(10)
O1 0.0644(10) 0.0716(11) 0.0971(13) -0.0128(8) 0.0211(10) 0.0150(9)
C11 0.0571(13) 0.0461(12) 0.0584(13) -0.0100(10) 0.0069(11) -0.0022(10)
C12 0.0597(12) 0.0446(11) 0.0381(10) -0.0075(10) -0.0031(9) 0.0048(9)
C13 0.0591(13) 0.0596(13) 0.0451(11) -0.0005(11) 0.0058(10) 0.0139(10)
C14 0.0472(11) 0.0413(10) 0.0417(10) -0.0050(8) 0.0016(9) 0.0055(8)
C15 0.0521(12) 0.0483(12) 0.0482(11) -0.0054(9) 0.0036(9) -0.0023(9)
C16 0.0523(12) 0.0526(12) 0.0481(11) -0.0010(10) 0.0041(10) -0.0074(10)
C17 0.0685(15) 0.0563(13) 0.0480(12) -0.0066(11) 0.0012(11) 0.0157(10)
C18 0.0692(14) 0.0460(12) 0.0516(12) -0.0083(11) -0.0030(11) 0.0126(10)
C19 0.0611(14) 0.0518(12) 0.0573(13) -0.0141(11) 0.0002(11) 0.0140(11)
C20 0.0494(11) 0.0481(12) 0.0426(10) -0.0060(9) 0.0009(9) 0.0014(9)
C21 0.0515(12) 0.0504(12) 0.0457(11) -0.0093(10) 0.0004(9) 0.0001(9)
C22 0.0546(12) 0.0593(14) 0.0530(12) 0.0012(11) 0.0042(10) -0.0065(11)
C23 0.0465(11) 0.0417(11) 0.0504(11) -0.0036(9) -0.0029(9) 0.0095(9)
C24 0.0727(15) 0.0568(14) 0.0573(13) 0.0003(12) 0.0019(11) -0.0034(11)
C25 0.0539(12) 0.0587(13) 0.0462(11) 0.0049(11) 0.0073(9) -0.0091(10)
C26 0.0665(13) 0.0585(14) 0.0478(12) 0.0131(11) -0.0087(10) -0.0002(10)
C27 0.0533(13) 0.0673(15) 0.0559(13) -0.0130(11) 0.0124(10) 0.0021(11)
C28 0.0644(14) 0.0562(13) 0.0552(13) -0.0086(11) 0.0095(11) 0.0128(11)
C29 0.0504(12) 0.0658(15) 0.0581(13) -0.0017(11) 0.0105(10) -0.0045(11)
C30 0.0730(15) 0.0632(15) 0.0498(12) 0.0106(13) 0.0057(11) -0.0046(11)
C31 0.0657(14) 0.0695(15) 0.0444(12) -0.0009(12) -0.0021(10) -0.0081(11)
C32 0.0763(15) 0.0612(14) 0.0572(13) 0.0137(12) -0.0015(12) -0.0105(11)
C33 0.0621(13) 0.0580(13) 0.0594(13) -0.0122(11) -0.0007(11) -0.0037(11)
C34 0.117(2) 0.0586(15) 0.0594(15) 0.0283(14) -0.0256(15) -0.0046(12)
C35 0.0631(13) 0.0584(13) 0.0582(13) -0.0113(11) 0.0036(11) 0.0097(11)
O4 0.1034(15) 0.0903(14) 0.1090(16) 0.0369(12) -0.0037(12) 0.0151(12)
C37 0.0821(17) 0.0642(16) 0.0796(18) -0.0237(13) -0.0122(16) -0.0046(13)
C38 0.091(2) 0.0745(18) 0.0583(14) 0.0184(16) 0.0022(14) 0.0038(13)
C39 0.0572(14) 0.0689(16) 0.0835(17) 0.0002(12) 0.0018(12) -0.0018(13)
C40 0.0600(15) 0.0818(18) 0.0813(17) 0.0157(14) -0.0009(13) -0.0017(14)
C41 0.0675(15) 0.0815(18) 0.0762(17) -0.0236(13) 0.0069(13) 0.0216(15)
C42 0.0539(13) 0.0766(16) 0.0822(17) 0.0081(12) -0.0032(12) -0.0008(14)
O3 0.1261(19) 0.0746(14) 0.169(2) 0.0077(14) 0.0028(17) 0.0335(15)
C44 0.0748(17) 0.0741(18) 0.0857(19) -0.0335(14) -0.0149(16) 0.0214(15)
C45 0.155(3) 0.095(2) 0.127(3) 0.057(2) -0.032(3) 0.011(2)
C46 0.125(2) 0.0851(19) 0.0590(15) 0.0335(18) -0.0381(16) -0.0058(14)

loop_
_atom_type_symbol
_atom_type_description
_atom_type_scat_dispersion_real
_atom_type_scat_dispersion_imag
_atom_type_scat_source
C C 0.0033 0.0016 'International Tables Vol C Tables 4.2.6.8 and 6.1.1.4'
H H 0.0000 0.0000 'International Tables Vol C Tables 4.2.6.8 and 6.1.1.4'
N N 0.0061 0.0033 'International Tables Vol C Tables 4.2.6.8 and 6.1.1.4'
O O 0.0106 0.0060 'International Tables Vol C Tables 4.2.6.8 and 6.1.1.4'

loop_
_geom_angle_atom_site_label_1
_geom_angle_atom_site_label_2
_geom_angle_atom_site_label_3
_geom_angle
C6 C1 C2 118.13(18)
C6 C1 C14 118.65(17)
C2 C1 C14 122.73(17)
C1 C2 C12 122.54(19)
C1 C2 H2 118.7
C12 C2 H2 118.7
C11 O2 C42 117.54(18)
C13 C4 C17 116.89(19)
C13 C4 C12 120.08(19)
C17 C4 C12 123.02(17)
C21 N1 C6 121.21(17)
C21 N1 H1 119.4
C6 N1 H1 119.4
N1 C6 C1 120.10(18)
N1 C6 C19 119.76(18)
C1 C6 C19 120.15(19)
C26 C7 C34 116.73(19)
C26 C7 C14 122.22(16)
C34 C7 C14 121.05(18)
C9 C8 C28 118.31(19)
C9 C8 C11 121.71(18)
C28 C8 C11 120.0(2)
C13 C9 C8 120.85(19)
C13 C9 H9 119.6
C8 C9 H9 119.6
O1 C11 O2 122.7(2)
O1 C11 C8 124.3(2)
O2 C11 C8 112.97(18)
C2 C12 C18 117.40(19)
C2 C12 C4 122.13(18)
C18 C12 C4 120.47(18)
C9 C13 C4 121.6(2)
C9 C13 H13 119.2
C4 C13 H13 119.2
C23 C14 C1 109.10(14)
C23 C14 C20 111.64(16)
C1 C14 C20 108.66(15)
C23 C14 C7 111.44(15)
C1 C14 C7 108.36(15)
C20 C14 C7 107.54(14)
C16 C15 C20 122.7(2)
C16 C15 H15 118.7
C20 C15 H15 118.7
C15 C16 C29 117.7(2)
C15 C16 C25 121.73(19)
C29 C16 C25 120.62(19)
C28 C17 C4 121.36(19)
C28 C17 H17 119.3
C4 C17 H17 119.3
C19 C18 C12 121.17(19)
C19 C18 H18 119.4
C12 C18 H18 119.4
C18 C19 C6 120.56(19)
C18 C19 H19 119.7
C6 C19 H19 119.7
C15 C20 C21 117.70(19)
C15 C20 C14 123.13(18)
C21 C20 C14 118.91(17)
N1 C21 C27 119.97(19)
N1 C21 C20 119.68(19)
C27 C21 C20 120.35(19)
C24 C22 C25 121.7(2)
C24 C22 H22 119.2
C25 C22 H22 119.2
C35 C23 C33 117.52(19)
C35 C23 C14 122.52(18)
C33 C23 C14 119.63(19)
C22 C24 C30 121.1(2)
C22 C24 H24 119.4
C30 C24 H24 119.4
C22 C25 C39 116.8(2)
C22 C25 C16 122.06(18)
C39 C25 C16 121.2(2)
C7 C26 C32 121.62(19)
C7 C26 H26 119.2
C32 C26 H26 119.2
C29 C27 C21 120.6(2)
C29 C27 H27 119.7
C21 C27 H27 119.7
C17 C28 C8 121.0(2)
C17 C28 H28 119.5
C8 C28 H28 119.5
C27 C29 C16 121.0(2)
C27 C29 H29 119.5
C16 C29 H29 119.5
C24 C30 C40 118.2(2)
C24 C30 C38 119.0(2)
C40 C30 C38 122.8(2)
C46 C31 C32 118.4(2)
C46 C31 H31 120.8
C32 C31 H31 120.8
C31 C32 C26 120.7(2)
C31 C32 H32 119.6
C26 C32 H32 119.6
C37 C33 C23 121.5(2)
C37 C33 H33 119.3
C23 C33 H33 119.3
C7 C34 C46 121.6(2)
C7 C34 H34 119.2
C46 C34 H34 119.2
C23 C35 C41 121.0(2)
C23 C35 H35 119.5
C41 C35 H35 119.5
C38 O4 C45 115.9(3)
C44 C37 C33 120.0(2)
C44 C37 H37 120.0
C33 C37 H37 120.0
O3 C38 O4 123.0(3)
O3 C38 C30 124.8(3)
O4 C38 C30 112.1(3)
C40 C39 C25 121.3(2)
C40 C39 H39 119.3
C25 C39 H39 119.3
C39 C40 C30 120.9(2)
C39 C40 H40 119.5
C30 C40 H40 119.5
C44 C41 C35 120.2(3)
C44 C41 H41 119.9
C35 C41 H41 119.9
O2 C42 H42A 109.5
O2 C42 H42B 109.5
H42A C42 H42B 109.5
O2 C42 H42C 109.5
H42A C42 H42C 109.5
H42B C42 H42C 109.5
C41 C44 C37 119.9(2)
C41 C44 H44 120.1
C37 C44 H44 120.1
O4 C45 H45A 109.5
O4 C45 H45B 109.5
H45A C45 H45B 109.5
O4 C45 H45C 109.5
H45A C45 H45C 109.5
H45B C45 H45C 109.5
C31 C46 C34 120.9(2)
C31 C46 H46 119.5
C34 C46 H46 119.5

loop_
_geom_bond_atom_site_label_1
_geom_bond_atom_site_label_2
_geom_bond_distance
C1 C6 1.390(3)
C1 C2 1.390(3)
C1 C14 1.539(3)
C2 C12 1.395(3)
C2 H2 0.95
O2 C11 1.327(3)
O2 C42 1.439(3)
C4 C13 1.396(3)
C4 C17 1.401(3)
C4 C12 1.483(3)
N1 C21 1.378(3)
N1 C6 1.378(3)
N1 H1 0.88
C6 C19 1.392(3)
C7 C26 1.367(3)
C7 C34 1.372(3)
C7 C14 1.557(3)
C8 C9 1.384(3)
C8 C28 1.387(3)
C8 C11 1.475(3)
C9 C13 1.371(3)
C9 H9 0.95
O1 C11 1.204(3)
C12 C18 1.395(3)
C13 H13 0.95
C14 C23 1.533(3)
C14 C20 1.543(3)
C15 C16 1.390(3)
C15 C20 1.395(3)
C15 H15 0.95
C16 C29 1.396(3)
C16 C25 1.482(3)
C17 C28 1.369(3)
C17 H17 0.95
C18 C19 1.366(3)
C18 H18 0.95
C19 H19 0.95
C20 C21 1.396(3)
C21 C27 1.389(3)
C22 C24 1.371(3)
C22 C25 1.386(3)
C22 H22 0.95
C23 C35 1.382(3)
C23 C33 1.388(3)
C24 C30 1.377(3)
C24 H24 0.95
C25 C39 1.398(3)
C26 C32 1.384(3)
C26 H26 0.95
C27 C29 1.369(3)
C27 H27 0.95
C28 H28 0.95
C29 H29 0.95
C30 C40 1.379(3)
C30 C38 1.478(4)
C31 C46 1.356(3)
C31 C32 1.359(3)
C31 H31 0.95
C32 H32 0.95
C33 C37 1.374(3)
C33 H33 0.95
C34 C46 1.379(3)
C34 H34 0.95
C35 C41 1.387(3)
C35 H35 0.95
O4 C38 1.330(3)
O4 C45 1.454(4)
C37 C44 1.373(4)
C37 H37 0.95
C38 O3 1.185(3)
C39 C40 1.374(3)
C39 H39 0.95
C40 H40 0.95
C41 C44 1.363(4)
C41 H41 0.95
C42 H42A 0.98
C42 H42B 0.98
C42 H42C 0.98
C44 H44 0.95
C45 H45A 0.98
C45 H45B 0.98
C45 H45C 0.98
C46 H46 0.95
